data_2205716
loop_
_publ_author_name
'Ekstr\"om, Jesper'
'Ott, Sascha'
'Sun, Licheng'
'\%Akermark, Bj\"orn'
'Eriksson, Lars'

_publ_section_title Pentacarbonyl(diphenyl(<i>N</i>-propylamine)phosphine)diiron(\m-1,3-propanedithiolate)
_journal_issue 5
_journal_name_full 'Acta Crystallographica Section E'
_journal_page_first m852
_journal_page_last m853
_journal_paper_doi 10.1107/S1600536805010809
_journal_volume 61
_journal_year 2005
_chemical_formula_iupac '[Fe2 (C15 H18 NP ) (C3 H6 S2) (C O)5]'
_chemical_formula_moiety 'C23 H24 Fe2 N O5 P S2'
_chemical_formula_sum 'C23 H24 Fe2 N O5 P S2'
_chemical_formula_weight 601.22
_chemical_name_systematic
;
Pentacarbonyl (diphenyl(N-propylamine)phosphine)
diiron(\m-1,3-dithiolate propane)
;
_space_group_IT_number 19
_symmetry_cell_setting orthorhombic
_symmetry_space_group_name_Hall 'P 2ac 2ab'
_symmetry_space_group_name_H-M 'P 21 21 21'
_atom_sites_solution_hydrogens geom
_atom_sites_solution_primary direct
_atom_sites_solution_secondary difmap
_audit_creation_method SHELXL-97
_cell_angle_alpha 90.00
_cell_angle_beta 90.00
_cell_angle_gamma 90.00
_cell_formula_units_Z 4
_cell_length_a 8.6820(10)
_cell_length_b 9.4210(10)
_cell_length_c 32.108(3)
_cell_measurement_reflns_used 1371
_cell_measurement_temperature 291(2)
_cell_measurement_theta_max 28.1
_cell_measurement_theta_min 1.9
_cell_volume 2626.2(5)
_computing_cell_refinement 'CELL (Stoe, 1997)'
_computing_data_collection 'EXPOSE (Stoe, 1997)'
_computing_data_reduction 'INTEGRATE (Stoe, 1997)'
_computing_molecular_graphics 'DIAMOND (Bergerhoff, 1996)'
_computing_publication_material 'PLATON (Spek, 2003)'
_computing_structure_refinement 'SHELXL97 (Sheldrick, 1997)'
_computing_structure_solution 'SHELXS97 (Sheldrick, 1997)'
_diffrn_ambient_temperature 293(2)
_diffrn_detector_area_resol_mean 6
_diffrn_measured_fraction_theta_full 0.980
_diffrn_measured_fraction_theta_max 0.980
_diffrn_measurement_device_type 'STOE IPDS area-detector'
_diffrn_measurement_method '\f scans'
_diffrn_radiation_monochromator graphite
_diffrn_radiation_source 'fine-focus sealed tube'
_diffrn_radiation_type MoK\a
_diffrn_radiation_wavelength 0.71073
_diffrn_reflns_av_R_equivalents 0.0986
_diffrn_reflns_av_sigmaI/netI 0.1394
_diffrn_reflns_limit_h_max 11
_diffrn_reflns_limit_h_min -11
_diffrn_reflns_limit_k_max 12
_diffrn_reflns_limit_k_min -12
_diffrn_reflns_limit_l_max 42
_diffrn_reflns_limit_l_min -42
_diffrn_reflns_number 27690
_diffrn_reflns_theta_full 28.22
_diffrn_reflns_theta_max 28.22
_diffrn_reflns_theta_min 2.25
_diffrn_standards_number 0
_exptl_absorpt_coefficient_mu 1.358
_exptl_absorpt_correction_T_max 0.97
_exptl_absorpt_correction_T_min 0.75
_exptl_absorpt_correction_type numerical
_exptl_absorpt_process_details '(X-RED32; Stoe, 1997)'
_exptl_crystal_colour red
_exptl_crystal_density_diffrn 1.521
_exptl_crystal_density_method 'not measured'
_exptl_crystal_description plate
_exptl_crystal_F_000 1232
_exptl_crystal_size_max 0.20
_exptl_crystal_size_mid 0.10
_exptl_crystal_size_min 0.02
_refine_diff_density_max 0.354
_refine_diff_density_min -0.835
_refine_ls_abs_structure_details 'Flack (1983); 2563 Friedel pairs'
_refine_ls_abs_structure_Flack -0.036(15)
_refine_ls_extinction_method none
_refine_ls_goodness_of_fit_ref 0.885
_refine_ls_hydrogen_treatment mixed
_refine_ls_matrix_type full
_refine_ls_number_parameters 311
_refine_ls_number_reflns 6253
_refine_ls_number_restraints 1
_refine_ls_restrained_S_all 0.885
_refine_ls_R_factor_all 0.1230
_refine_ls_R_factor_gt 0.0349
_refine_ls_shift/su_max 0.001
_refine_ls_shift/su_mean 0.000
_refine_ls_structure_factor_coef Fsqd
_refine_ls_weighting_details 'calc w = 1/[\s^2^(Fo^2^)+(0.01P)^2^] where P = (Fo^2^+2Fc^2^)/3'
_refine_ls_weighting_scheme calc
_refine_ls_wR_factor_gt 0.0488
_refine_ls_wR_factor_ref 0.0578
_reflns_number_gt 2923
_reflns_number_total 6253
_reflns_threshold_expression I>2\s(I)
_cod_data_source_file hb6172.cif
_cod_data_source_block I
_cod_database_code 2205716
_cod_database_fobs_code 2205716

loop_
_symmetry_equiv_pos_as_xyz
'x, y, z'
'-x+1/2, -y, z+1/2'
'x+1/2, -y+1/2, -z'
'-x, y+1/2, -z+1/2'

loop_
_atom_site_label
_atom_site_fract_x
_atom_site_fract_y
_atom_site_fract_z
_atom_site_U_iso_or_equiv
_atom_site_adp_type
_atom_site_calc_flag
_atom_site_refinement_flags
_atom_site_occupancy
_atom_site_type_symbol
Fe1 0.28788(6) 0.06254(5) 0.102001(15) 0.04155(15) Uani d . 1 Fe
Fe2 0.45970(6) -0.03675(5) 0.047010(16) 0.04245(14) Uani d . 1 Fe
S3 0.54619(11) 0.04152(10) 0.10978(3) 0.0463(2) Uani d . 1 S
S4 0.34847(11) 0.18106(9) 0.04295(3) 0.0454(3) Uani d . 1 S
P1 0.20254(13) 0.23396(10) 0.14276(3) 0.0433(3) Uani d . 1 P
C1 0.3218(5) -0.0943(4) 0.00993(13) 0.0508(11) Uani d . 1 C
O1 0.2305(4) -0.1284(3) -0.01376(10) 0.0888(11) Uani d . 1 O
C2 0.6234(5) -0.0339(4) 0.01329(12) 0.0535(11) Uani d . 1 C
O2 0.7258(4) -0.0377(3) -0.00926(9) 0.0868(10) Uani d . 1 O
C3 0.4738(5) -0.2098(4) 0.06717(12) 0.0509(11) Uani d . 1 C
O3 0.4795(4) -0.3237(3) 0.08086(9) 0.0792(10) Uani d . 1 O
C4 0.1111(5) 0.0248(5) 0.07886(13) 0.0579(12) Uani d . 1 C
O4 -0.0068(3) 0.0036(4) 0.06261(10) 0.0946(12) Uani d . 1 O
C5 0.2696(5) -0.0750(4) 0.13867(12) 0.0496(10) Uani d . 1 C
O5 0.2610(4) -0.1667(3) 0.16256(10) 0.0860(11) Uani d . 1 O
C10 0.4863(4) 0.3226(4) 0.05054(13) 0.0569(11) Uani d . 1 C
H10A 0.4956 0.3737 0.0244 0.068 Uiso calc R 1 H
H10B 0.4432 0.3882 0.0707 0.068 Uiso calc R 1 H
C11 0.6436(5) 0.2850(4) 0.06459(13) 0.0613(12) Uani d . 1 C
H11A 0.7031 0.3716 0.0672 0.074 Uiso calc R 1 H
H11B 0.6920 0.2277 0.0432 0.074 Uiso calc R 1 H
C12 0.6522(4) 0.2060(4) 0.10492(13) 0.0523(10) Uani d . 1 C
H12A 0.6171 0.2693 0.1268 0.063 Uiso calc R 1 H
H12B 0.7598 0.1855 0.1104 0.063 Uiso calc R 1 H
C21 0.3480(4) 0.3322(4) 0.17160(11) 0.0425(10) Uani d . 1 C
C22 0.4319(5) 0.2651(5) 0.20313(13) 0.0646(12) Uani d . 1 C
H22 0.4090 0.1718 0.2102 0.078 Uiso calc R 1 H
C23 0.5485(6) 0.3359(6) 0.22388(15) 0.0837(15) Uani d . 1 C
H23 0.6014 0.2915 0.2454 0.100 Uiso calc R 1 H
C24 0.5857(6) 0.4722(6) 0.21241(16) 0.0812(15) Uani d . 1 C
H24 0.6659 0.5194 0.2257 0.097 Uiso calc R 1 H
C25 0.5046(5) 0.5388(5) 0.18134(15) 0.0702(13) Uani d . 1 C
H25 0.5298 0.6313 0.1738 0.084 Uiso calc R 1 H
C26 0.3867(5) 0.4700(4) 0.16127(13) 0.0510(11) Uani d . 1 C
H26 0.3321 0.5167 0.1404 0.061 Uiso calc R 1 H
C31 0.0681(5) 0.1795(4) 0.18366(12) 0.0456(10) Uani d . 1 C
C32 0.0633(6) 0.2417(4) 0.22278(14) 0.0706(13) Uani d . 1 C
H32 0.1345 0.3117 0.2295 0.085 Uiso calc R 1 H
C33 -0.0452(7) 0.2014(5) 0.25185(14) 0.0820(16) Uani d . 1 C
H33 -0.0459 0.2439 0.2780 0.098 Uiso calc R 1 H
C34 -0.1506(6) 0.1005(5) 0.24264(17) 0.0814(17) Uani d . 1 C
H34 -0.2226 0.0730 0.2625 0.098 Uiso calc R 1 H
C35 -0.1508(5) 0.0396(5) 0.20427(16) 0.0700(12) Uani d . 1 C
H35 -0.2245 -0.0283 0.1976 0.084 Uiso calc R 1 H
C36 -0.0423(5) 0.0782(4) 0.17539(12) 0.0544(11) Uani d . 1 C
H36 -0.0432 0.0347 0.1494 0.065 Uiso calc R 1 H
N41 0.1078(4) 0.3581(4) 0.11635(10) 0.0550(10) Uani d D 1 N
H41 0.092(5) 0.347(5) 0.0931(13) 0.082 Uiso d D 1 H
C42 0.0071(4) 0.4658(4) 0.13413(12) 0.0557(11) Uani d . 1 C
H42A 0.0534 0.5026 0.1594 0.067 Uiso calc R 1 H
H42B -0.0906 0.4227 0.1415 0.067 Uiso calc R 1 H
C43 -0.0209(5) 0.5858(4) 0.10458(14) 0.0683(12) Uani d . 1 C
H43A -0.0616 0.5480 0.0787 0.082 Uiso calc R 1 H
H43B 0.0764 0.6318 0.0984 0.082 Uiso calc R 1 H
C44 -0.1312(5) 0.6940(5) 0.12140(16) 0.0906(17) Uani d . 1 C
H44A -0.1450 0.7683 0.1013 0.136 Uiso calc R 1 H
H44B -0.0906 0.7334 0.1467 0.136 Uiso calc R 1 H
H44C -0.2286 0.6497 0.1270 0.136 Uiso calc R 1 H

loop_
_atom_site_aniso_label
_atom_site_aniso_U_11
_atom_site_aniso_U_22
_atom_site_aniso_U_33
_atom_site_aniso_U_12
_atom_site_aniso_U_13
_atom_site_aniso_U_23
Fe1 0.0483(3) 0.0383(3) 0.0380(3) -0.0003(3) 0.0030(3) 0.0003(3)
Fe2 0.0522(3) 0.0371(3) 0.0380(3) -0.0017(3) 0.0051(3) -0.0015(3)
S3 0.0525(6) 0.0447(5) 0.0416(6) 0.0002(6) -0.0044(5) 0.0010(5)
S4 0.0549(6) 0.0407(5) 0.0407(6) -0.0014(5) -0.0037(5) 0.0041(5)
P1 0.0525(6) 0.0396(6) 0.0380(6) 0.0057(6) 0.0044(6) 0.0041(5)
C1 0.064(3) 0.045(3) 0.044(3) -0.006(2) 0.005(2) -0.002(2)
O1 0.105(3) 0.084(2) 0.078(2) -0.021(2) -0.034(2) -0.0130(19)
C2 0.070(3) 0.044(2) 0.046(3) 0.002(3) 0.005(2) -0.006(2)
O2 0.086(2) 0.091(2) 0.083(2) -0.014(2) 0.046(2) -0.011(2)
C3 0.057(3) 0.049(2) 0.047(2) 0.004(2) 0.009(2) -0.007(2)
O3 0.121(3) 0.0411(17) 0.076(2) 0.0104(19) 0.0134(19) 0.0118(16)
C4 0.055(3) 0.070(3) 0.049(3) -0.011(3) 0.012(2) -0.005(2)
O4 0.060(2) 0.144(3) 0.080(2) -0.025(2) -0.0095(18) -0.002(2)
C5 0.055(3) 0.043(2) 0.050(2) 0.011(2) 0.020(2) -0.005(2)
O5 0.106(3) 0.0633(19) 0.089(2) 0.012(2) 0.032(2) 0.0331(18)
C10 0.074(3) 0.039(2) 0.058(3) -0.011(2) 0.002(3) 0.007(2)
C11 0.061(3) 0.060(3) 0.062(3) -0.021(2) 0.000(2) 0.004(2)
C12 0.050(2) 0.054(2) 0.052(3) -0.007(2) -0.007(2) -0.003(2)
C21 0.050(3) 0.040(2) 0.037(2) 0.009(2) 0.009(2) -0.0075(19)
C22 0.079(3) 0.064(3) 0.050(3) 0.009(3) -0.004(3) -0.003(2)
C23 0.080(4) 0.102(4) 0.069(3) 0.018(4) -0.016(3) -0.018(3)
C24 0.067(3) 0.098(4) 0.079(4) -0.003(4) 0.003(3) -0.043(3)
C25 0.066(3) 0.066(3) 0.079(3) -0.008(3) 0.018(3) -0.011(3)
C26 0.057(3) 0.042(2) 0.055(3) 0.001(2) 0.006(2) -0.006(2)
C31 0.051(3) 0.040(2) 0.046(2) 0.007(2) 0.005(2) 0.000(2)
C32 0.087(3) 0.064(3) 0.060(3) -0.012(3) 0.018(3) -0.008(3)
C33 0.106(5) 0.092(4) 0.048(3) 0.003(4) 0.026(3) -0.001(3)
C34 0.081(4) 0.090(4) 0.073(4) 0.024(3) 0.032(3) 0.022(3)
C35 0.064(3) 0.063(3) 0.083(3) 0.001(3) 0.017(3) 0.005(3)
C36 0.053(3) 0.063(3) 0.047(2) 0.002(3) 0.011(2) 0.005(2)
N41 0.070(2) 0.056(2) 0.039(2) 0.0246(19) 0.0012(19) 0.0058(19)
C42 0.062(3) 0.052(2) 0.054(2) 0.015(2) -0.005(2) -0.002(2)
C43 0.074(3) 0.049(2) 0.082(3) 0.005(2) -0.016(3) 0.011(3)
C44 0.083(4) 0.074(3) 0.115(4) 0.020(3) -0.003(3) 0.009(3)

loop_
_atom_type_symbol
_atom_type_description
_atom_type_scat_dispersion_real
_atom_type_scat_dispersion_imag
_atom_type_scat_source
C C 0.0033 0.0016 'International Tables Vol C Tables 4.2.6.8 and 6.1.1.4'
H H 0.0000 0.0000 'International Tables Vol C Tables 4.2.6.8 and 6.1.1.4'
O O 0.0106 0.0060 'International Tables Vol C Tables 4.2.6.8 and 6.1.1.4'
Fe Fe 0.3463 0.8444 'International Tables Vol C Tables 4.2.6.8 and 6.1.1.4'
N N 0.0061 0.0033 'International Tables Vol C Tables 4.2.6.8 and 6.1.1.4'
S S 0.1246 0.1234 'International Tables Vol C Tables 4.2.6.8 and 6.1.1.4'
P P 0.1023 0.0942 'International Tables Vol C Tables 4.2.6.8 and 6.1.1.4'

loop_
_geom_angle_atom_site_label_1
_geom_angle_atom_site_label_2
_geom_angle_atom_site_label_3
_geom_angle
_geom_angle_publ_flag
C4 Fe1 C5 93.2(2) ?
C4 Fe1 P1 96.11(14) ?
C5 Fe1 P1 96.43(11) ?
C4 Fe1 S4 87.02(14) ?
C5 Fe1 S4 161.09(12) ?
P1 Fe1 S4 102.35(4) yes
C4 Fe1 S3 154.36(13) ?
C5 Fe1 S3 87.19(13) ?
P1 Fe1 S3 109.33(4) yes
S4 Fe1 S3 84.56(4) yes
C4 Fe1 Fe2 98.54(13) ?
C5 Fe1 Fe2 104.57(11) ?
P1 Fe1 Fe2 153.55(4) yes
S4 Fe1 Fe2 56.81(3) yes
S3 Fe1 Fe2 56.83(3) yes
C3 Fe2 C1 90.61(18) ?
C3 Fe2 C2 100.48(19) ?
C1 Fe2 C2 97.75(18) ?
C3 Fe2 S4 152.65(13) ?
C1 Fe2 S4 87.17(12) ?
C2 Fe2 S4 106.83(13) ?
C3 Fe2 S3 87.21(13) ?
C1 Fe2 S3 156.53(13) ?
C2 Fe2 S3 105.63(13) ?
S4 Fe2 S3 84.17(4) yes
C3 Fe2 Fe1 97.39(13) ?
C1 Fe2 Fe1 100.73(12) ?
C2 Fe2 Fe1 154.05(13) ?
S4 Fe2 Fe1 56.46(3) yes
S3 Fe2 Fe1 56.51(3) yes
C12 S3 Fe1 114.80(13) ?
C12 S3 Fe2 111.68(14) ?
Fe1 S3 Fe2 66.65(3) yes
C10 S4 Fe1 113.88(14) ?
C10 S4 Fe2 112.17(13) ?
Fe1 S4 Fe2 66.73(3) yes
N41 P1 C21 104.20(18) ?
N41 P1 C31 104.33(17) ?
C21 P1 C31 102.72(18) ?
N41 P1 Fe1 112.24(12) ?
C21 P1 Fe1 116.18(12) ?
C31 P1 Fe1 115.75(13) ?
O1 C1 Fe2 178.2(4) ?
O2 C2 Fe2 176.7(4) ?
O3 C3 Fe2 178.4(4) ?
O4 C4 Fe1 177.8(5) ?
O5 C5 Fe1 178.4(4) ?
C11 C10 S4 118.3(3) ?
C11 C10 H10A 107.7 ?
S4 C10 H10A 107.7 ?
C11 C10 H10B 107.7 ?
S4 C10 H10B 107.7 ?
H10A C10 H10B 107.1 ?
C10 C11 C12 115.4(3) ?
C10 C11 H11A 108.4 ?
C12 C11 H11A 108.4 ?
C10 C11 H11B 108.4 ?
C12 C11 H11B 108.4 ?
H11A C11 H11B 107.5 ?
C11 C12 S3 118.4(3) ?
C11 C12 H12A 107.7 ?
S3 C12 H12A 107.7 ?
C11 C12 H12B 107.7 ?
S3 C12 H12B 107.7 ?
H12A C12 H12B 107.1 ?
C26 C21 C22 118.2(4) ?
C26 C21 P1 121.6(3) ?
C22 C21 P1 120.0(3) ?
C23 C22 C21 120.8(4) ?
C23 C22 H22 119.6 ?
C21 C22 H22 119.6 ?
C24 C23 C22 119.6(5) ?
C24 C23 H23 120.2 ?
C22 C23 H23 120.2 ?
C25 C24 C23 120.1(5) ?
C25 C24 H24 120.0 ?
C23 C24 H24 120.0 ?
C24 C25 C26 120.5(5) ?
C24 C25 H25 119.7 ?
C26 C25 H25 119.7 ?
C25 C26 C21 120.8(4) ?
C25 C26 H26 119.6 ?
C21 C26 H26 119.6 ?
C36 C31 C32 116.5(4) ?
C36 C31 P1 120.0(3) ?
C32 C31 P1 123.4(3) ?
C33 C32 C31 121.1(4) ?
C33 C32 H32 119.4 ?
C31 C32 H32 119.4 ?
C34 C33 C32 120.5(5) ?
C34 C33 H33 119.7 ?
C32 C33 H33 119.7 ?
C33 C34 C35 119.8(5) ?
C33 C34 H34 120.1 ?
C35 C34 H34 120.1 ?
C34 C35 C36 120.0(4) ?
C34 C35 H35 120.0 ?
C36 C35 H35 120.0 ?
C35 C36 C31 122.1(4) ?
C35 C36 H36 119.0 ?
C31 C36 H36 119.0 ?
C42 N41 P1 126.0(2) ?
C42 N41 H41 112(4) ?
P1 N41 H41 120(4) ?
N41 C42 C43 112.1(3) ?
N41 C42 H42A 109.2 ?
C43 C42 H42A 109.2 ?
N41 C42 H42B 109.2 ?
C43 C42 H42B 109.2 ?
H42A C42 H42B 107.9 ?
C42 C43 C44 112.9(4) ?
C42 C43 H43A 109.0 ?
C44 C43 H43A 109.0 ?
C42 C43 H43B 109.0 ?
C44 C43 H43B 109.0 ?
H43A C43 H43B 107.8 ?
C43 C44 H44A 109.5 ?
C43 C44 H44B 109.5 ?
H44A C44 H44B 109.5 ?
C43 C44 H44C 109.5 ?
H44A C44 H44C 109.5 ?
H44B C44 H44C 109.5 ?

loop_
_geom_bond_atom_site_label_1
_geom_bond_atom_site_label_2
_geom_bond_distance
_geom_bond_publ_flag
Fe1 C4 1.742(5) yes
Fe1 C5 1.758(4) yes
Fe1 P1 2.2068(11) yes
Fe1 S4 2.2625(11) yes
Fe1 S3 2.2652(11) yes
Fe1 Fe2 2.4936(7) yes
Fe2 C3 1.758(4) yes
Fe2 C1 1.774(5) yes
Fe2 C2 1.787(4) yes
Fe2 S4 2.2716(11) yes
Fe2 S3 2.2735(10) yes
S3 C12 1.809(3) yes
S4 C10 1.808(4) yes
P1 N41 1.662(3) yes
P1 C21 1.819(4) yes
P1 C31 1.830(4) yes
C1 O1 1.145(4) ?
C2 O2 1.147(4) ?
C3 O3 1.161(4) ?
C4 O4 1.166(4) ?
C5 O5 1.158(4) ?
C10 C11 1.482(5) ?
C10 H10A 0.9700 ?
C10 H10B 0.9700 ?
C11 C12 1.495(5) ?
C11 H11A 0.9700 ?
C11 H11B 0.9700 ?
C12 H12A 0.9700 ?
C12 H12B 0.9700 ?
C21 C26 1.381(5) ?
C21 C22 1.398(5) ?
C22 C23 1.383(6) ?
C22 H22 0.9300 ?
C23 C24 1.375(6) ?
C23 H23 0.9300 ?
C24 C25 1.373(6) ?
C24 H24 0.9300 ?
C25 C26 1.373(5) ?
C25 H25 0.9300 ?
C26 H26 0.9300 ?
C31 C36 1.379(5) ?
C31 C32 1.386(5) ?
C32 C33 1.380(6) ?
C32 H32 0.9300 ?
C33 C34 1.351(6) ?
C33 H33 0.9300 ?
C34 C35 1.359(6) ?
C34 H34 0.9300 ?
C35 C36 1.371(5) ?
C35 H35 0.9300 ?
C36 H36 0.9300 ?
N41 C42 1.456(5) ?
N41 H41 0.77(4) ?
C42 C43 1.495(5) ?
C42 H42A 0.9700 ?
C42 H42B 0.9700 ?
C43 C44 1.500(5) ?
C43 H43A 0.9700 ?
C43 H43B 0.9700 ?
C44 H44A 0.9600 ?
C44 H44B 0.9600 ?
C44 H44C 0.9600 ?
